data_4134200
loop_
_publ_author_name
'Fu, Yongping'
'Jiang, Xinyi'
'Li, Xiaotong'
'Traore, Boubacar'
'Spanopoulos, Ioannis'
'Katan, Claudine'
'Even, Jacky'
'Kanatzidis, Mercouri G.'
'Harel, Elad'

_publ_section_title
;
 Cation Engineering in Two-Dimensional Ruddlesden-Popper Lead Iodide
 Perovskites with Mixed Large A-Site Cations in the Cages.
;
_journal_issue 8
_journal_name_full 'Journal of the American Chemical Society'
_journal_page_first 4008
_journal_page_last 4021
_journal_paper_doi 10.1021/jacs.9b13587
_journal_volume 142
_journal_year 2020
_chemical_absolute_configuration rm
_chemical_formula_moiety 'I10 Pb3, 2(C H6 N), 2(C4 H12 N)'
_chemical_formula_sum 'C10 H36 I10 N4 Pb3'
_chemical_formula_weight 2103.00
_space_group_crystal_system monoclinic
_space_group_IT_number 9
_space_group_name_Hall 'C -2yc'
_space_group_name_H-M_alt 'C 1 c 1'
_atom_sites_solution_hydrogens geom
_atom_sites_solution_primary direct
_audit_creation_date 2019-10-31
_audit_creation_method
;
Olex2 1.2
(compiled 2018.05.29 svn.r3508 for OlexSys, GUI svn.r5506)
;
_cell_angle_alpha 90
_cell_angle_beta 90.15(3)
_cell_angle_gamma 90
_cell_formula_units_Z 4
_cell_length_a 52.424(10)
_cell_length_b 8.9841(18)
_cell_length_c 8.9429(18)
_cell_measurement_reflns_used 10593
_cell_measurement_temperature 293(2)
_cell_measurement_theta_max 29.36
_cell_measurement_theta_min 2.21
_cell_volume 4211.9(14)
_computing_cell_refinement 'STOE X-AREA'
_computing_data_collection 'STOE X-AREA'
_computing_data_reduction 'STOE X-RED'
_computing_molecular_graphics 'Olex2 (Dolomanov et al., 2009)'
_computing_publication_material 'Olex2 (Dolomanov et al., 2009)'
_computing_structure_refinement 'XL (Sheldrick, 2008)'
_computing_structure_solution 'XS (Sheldrick, 2008)'
_diffrn_ambient_temperature 293(2)
_diffrn_measured_fraction_theta_full 0.999
_diffrn_measured_fraction_theta_max 0.986
_diffrn_measurement_device_type 'IPDS Stoe'
_diffrn_measurement_method '\w scans'
_diffrn_radiation_type MoK\a
_diffrn_radiation_wavelength 0.71073
_diffrn_reflns_av_R_equivalents 0.0609
_diffrn_reflns_av_unetI/netI 0.0693
_diffrn_reflns_Laue_measured_fraction_full 0.999
_diffrn_reflns_Laue_measured_fraction_max 0.986
_diffrn_reflns_limit_h_max 71
_diffrn_reflns_limit_h_min -71
_diffrn_reflns_limit_k_max 12
_diffrn_reflns_limit_k_min -12
_diffrn_reflns_limit_l_max 12
_diffrn_reflns_limit_l_min -12
_diffrn_reflns_number 20223
_diffrn_reflns_point_group_measured_fraction_full 0.999
_diffrn_reflns_point_group_measured_fraction_max 0.982
_diffrn_reflns_theta_full 25.242
_diffrn_reflns_theta_max 29.215
_diffrn_reflns_theta_min 1.554
_diffrn_standards_number 0
_exptl_absorpt_coefficient_mu 19.299
_exptl_absorpt_correction_T_max 0.5165
_exptl_absorpt_correction_T_min 0.0388
_exptl_absorpt_correction_type numerical
_exptl_absorpt_process_details 'STOE X-AREA'
_exptl_crystal_colour red
_exptl_crystal_density_diffrn 3.316
_exptl_crystal_description 'square plate'
_exptl_crystal_F_000 3600
_exptl_crystal_size_max 0.1564
_exptl_crystal_size_mid 0.1068
_exptl_crystal_size_min 0.0161
_refine_diff_density_max 7.847
_refine_diff_density_min -2.792
_refine_diff_density_rms 0.465
_refine_ls_abs_structure_details
;
 The structure can converge (shift<0.05)before adding hydrogens. However, it cannot converge after adding hydrogen. Since discussion of hydrogen bonding is not involved in this paper, the shift caused by the hydrogen will not influence the structure. Flack x determined using 1779 quotients [(I+)-(I-)]/[(I+)+(I-)]
 (Parsons, Flack and Wagner, Acta Cryst. B69 (2013) 249-259).
;
_refine_ls_abs_structure_Flack 0.106(18)
_refine_ls_extinction_method none
_refine_ls_goodness_of_fit_ref 0.993
_refine_ls_hydrogen_treatment constr
_refine_ls_matrix_type full
_refine_ls_number_parameters 173
_refine_ls_number_reflns 10593
_refine_ls_number_restraints 22
_refine_ls_restrained_S_all 0.992
_refine_ls_R_factor_all 0.1587
_refine_ls_R_factor_gt 0.0862
_refine_ls_shift/su_max 2.062
_refine_ls_shift/su_mean 0.105
_refine_ls_structure_factor_coef Fsqd
_refine_ls_weighting_details 'w=1/[\s^2^(Fo^2^)+(0.2000P)^2^] where P=(Fo^2^+2Fc^2^)/3'
_refine_ls_weighting_scheme calc
_refine_ls_wR_factor_gt 0.2270
_refine_ls_wR_factor_ref 0.3164
_reflns_Friedel_coverage 0.991
_reflns_Friedel_fraction_full 0.999
_reflns_Friedel_fraction_max 0.978
_reflns_number_gt 5649
_reflns_number_total 10593
_reflns_threshold_expression 'I > 2\s(I)'
_cod_data_source_file ja9b13587_si_003.cif
_cod_data_source_block ea1ma1cc
_cod_depositor_comments 'Adding full bibliography for 4134198--4134201.cif.'
_cod_original_cell_volume 4211.9(15)
_cod_database_code 4134200
_shelx_shelxl_version_number 2014/7
_shelx_space_group_comment
;
The symmetry employed for this shelxl refinement is uniquely defined
by the following loop, which should always be used as a source of
symmetry information in preference to the above space-group names.
They are only intended as comments.
;
_olex2_refinement_description
;
1. Twinned data refinement
 Scales: 0.502(8)
 0.498(8)
2. Fixed Uiso
 At 1.2 times of:
  All C(H,H) groups, All N(H,H,H) groups
 At 1.5 times of:
  All C(H,H,H) groups
3. Restrained distances
 C1-N1
 1.5 with sigma of 0.02
 C2-N2
 1.5 with sigma of 0.02
 N3-C3 = C3-C4
 1.5 with sigma of 0.02
 C3-C4 = C4-C5
 1.5 with sigma of 0.02
 C4-C5 = C5-C6
 1.5 with sigma of 0.02
 N4-C7 = C7-C8
 1.5 with sigma of 0.02
 C7-C8 = C8-C9
 1.5 with sigma of 0.02
 C8-C9 = C9-C10
 1.5 with sigma of 0.02
 N3-C4
 2.45 with sigma of 0.04
 C3-C5
 2.45 with sigma of 0.04
 C4-C6
 2.45 with sigma of 0.04
 N4-C8
 2.45 with sigma of 0.04
 C7-C9
 2.45 with sigma of 0.04
 C8-C10
 2.45 with sigma of 0.04
4. Uiso/Uaniso restraints and constraints
Uiso(C2) = Uiso(N2)
Uiso(N3) = Uiso(C3) = Uiso(C4) = Uiso(C5) = Uiso(C6)
Uiso(N4) = Uiso(C7) = Uiso(C8) = Uiso(C9)
Uiso(C7) = Uiso(C8) = Uiso(C9) = Uiso(C10)
Uiso(C1) = Uiso(N1)
5.a Secondary CH2 refined with riding coordinates:
 C3(H3D,H3E), C4(H4D,H4E), C9(H9A,H9B), C5(H5A,H5B), C8(H8A,H8B), C7(H7A,H7B)
5.b Idealised Me refined as rotating group:
 C1(H1A,H1B,H1C), N1(H1D,H1E,H1F), N2(H2A,H2B,H2C), C2(H2D,H2E,H2F), N4(H4A,
 H4B,H4C), N3(H3A,H3B,H3C), C10(H10A,H10B,H10C), C6(H6A,H6B,H6C)
;
_olex2_submission_special_instructions 'No special instructions were received'

loop_
_space_group_symop_operation_xyz
'x, y, z'
'x, -y, z+1/2'
'x+1/2, y+1/2, z'
'x+1/2, -y+1/2, z+1/2'

loop_
_atom_site_label
_atom_site_type_symbol
_atom_site_fract_x
_atom_site_fract_y
_atom_site_fract_z
_atom_site_U_iso_or_equiv
_atom_site_adp_type
_atom_site_occupancy
_atom_site_site_symmetry_order
_atom_site_calc_flag
_atom_site_refinement_flags_posn
_atom_site_refinement_flags_adp
_atom_site_refinement_flags_occupancy
_atom_site_disorder_assembly
_atom_site_disorder_group
Pb1 Pb 0.54582(5) 0.7497(3) 0.5154(6) 0.0552(10) Uani 1 1 d . . . . .
Pb2 Pb 0.42024(11) 0.7563(2) 0.5095(4) 0.0482(4) Uani 1 1 d . . . . .
Pb3 Pb 0.29476(4) 0.7492(3) 0.5215(4) 0.0459(8) Uani 1 1 d . . . . .
I1 I 0.35939(14) 0.7491(10) 0.5209(18) 0.082(2) Uani 1 1 d . . . . .
I2 I 0.48085(13) 0.7481(9) 0.5209(14) 0.088(3) Uani 1 1 d . . . . .
I3 I 0.5487(3) 0.9956(12) 0.2632(11) 0.129(5) Uani 1 1 d . . . . .
I4 I 0.5416(3) 0.5033(12) 0.2713(11) 0.128(4) Uani 1 1 d . . . . .
I5 I 0.2916(3) 1.0047(12) 0.2788(10) 0.123(5) Uani 1 1 d . . . . .
I6 I 0.30140(19) 0.4919(11) 0.2743(10) 0.089(2) Uani 1 1 d . . . . .
I7 I 0.4206(2) 0.4525(4) 0.7092(8) 0.0695(12) Uani 1 1 d . . . . .
I8 I 0.4210(2) 1.0563(5) 0.3150(9) 0.0750(13) Uani 1 1 d . . . . .
I9 I 0.23701(17) 0.7094(17) 0.523(3) 0.170(6) Uani 1 1 d . . . . .
I10 I 0.60303(18) 0.6888(8) 0.517(2) 0.134(4) Uani 1 1 d . . . . .
C1 C 0.363(3) 0.681(17) -0.084(15) 0.15(4) Uiso 1 1 d D . . . .
H1A H 0.3506 0.6020 -0.0908 0.228 Uiso 1 1 calc GR . . . .
H1B H 0.3789 0.6406 -0.0495 0.228 Uiso 1 1 calc GR . . . .
H1C H 0.3653 0.7249 -0.1806 0.228 Uiso 1 1 calc GR . . . .
N1 N 0.354(2) 0.798(14) 0.026(15) 0.15(4) Uiso 1 1 d D . . . .
H1D H 0.3620 0.8826 0.0097 0.183 Uiso 1 1 calc GR . . . .
H1E H 0.3566 0.7669 0.1186 0.183 Uiso 1 1 calc GR . . . .
H1F H 0.3370 0.8124 0.0123 0.183 Uiso 1 1 calc GR . . . .
N2 N 0.4898(15) 0.771(8) -0.031(9) 0.082(15) Uiso 1 1 d D . . . .
H2A H 0.4909 0.8302 -0.1109 0.099 Uiso 1 1 calc GR . . . .
H2B H 0.5049 0.7286 -0.0145 0.099 Uiso 1 1 calc GR . . . .
H2C H 0.4854 0.8248 0.0482 0.099 Uiso 1 1 calc GR . . . .
C2 C 0.4702(16) 0.653(9) -0.059(9) 0.082(15) Uiso 1 1 d D . . . .
H2D H 0.4637 0.6626 -0.1590 0.123 Uiso 1 1 calc GR . . . .
H2E H 0.4564 0.6646 0.0109 0.123 Uiso 1 1 calc GR . . . .
H2F H 0.4778 0.5568 -0.0465 0.123 Uiso 1 1 calc GR . . . .
N4 N 0.2547(14) 0.718(12) 0.027(13) 0.142(19) Uiso 1 1 d D . . . .
H4A H 0.2689 0.7555 -0.0125 0.171 Uiso 1 1 calc GR . . . .
H4B H 0.2565 0.6201 0.0385 0.171 Uiso 1 1 calc GR . . . .
H4C H 0.2520 0.7598 0.1161 0.171 Uiso 1 1 calc GR . . . .
N3 N 0.5896(16) 0.786(12) -0.018(15) 0.16(2) Uiso 1 1 d D . . . .
H3A H 0.5831 0.7398 0.0608 0.192 Uiso 1 1 calc GR . . . .
H3B H 0.5854 0.7363 -0.1011 0.192 Uiso 1 1 calc GR . . . .
H3C H 0.5834 0.8780 -0.0236 0.192 Uiso 1 1 calc GR . . . .
C3 C 0.6179(16) 0.792(11) -0.004(19) 0.16(2) Uiso 1 1 d D . . . .
H3D H 0.6227 0.7647 0.0973 0.192 Uiso 1 1 calc R . . . .
H3E H 0.6255 0.7209 -0.0716 0.192 Uiso 1 1 calc R . . . .
C4 C 0.6282(15) 0.943(9) -0.037(16) 0.16(2) Uiso 1 1 d D . . . .
H4D H 0.6281 1.0031 0.0532 0.192 Uiso 1 1 calc R . . . .
H4E H 0.6174 0.9920 -0.1104 0.192 Uiso 1 1 calc R . . . .
C10 C 0.186(2) 0.920(12) -0.195(12) 0.142(19) Uiso 1 1 d D . . . .
H10A H 0.1798 0.8947 -0.2931 0.214 Uiso 1 1 calc GR . . . .
H10B H 0.2029 0.9609 -0.2036 0.214 Uiso 1 1 calc GR . . . .
H10C H 0.1749 0.9926 -0.1509 0.214 Uiso 1 1 calc GR . . . .
C9 C 0.1868(16) 0.783(10) -0.099(13) 0.142(19) Uiso 1 1 d D . . . .
H9A H 0.1886 0.6955 -0.1618 0.171 Uiso 1 1 calc R . . . .
H9B H 0.1709 0.7740 -0.0444 0.171 Uiso 1 1 calc R . . . .
C5 C 0.6550(17) 0.935(14) -0.097(12) 0.16(2) Uiso 1 1 d D . . . .
H5A H 0.6619 1.0345 -0.1084 0.192 Uiso 1 1 calc R . . . .
H5B H 0.6550 0.8867 -0.1937 0.192 Uiso 1 1 calc R . . . .
C8 C 0.2089(15) 0.792(13) 0.009(9) 0.142(19) Uiso 1 1 d D . . . .
H8A H 0.2105 0.8930 0.0474 0.171 Uiso 1 1 calc R . . . .
H8B H 0.2061 0.7257 0.0927 0.171 Uiso 1 1 calc R . . . .
C7 C 0.2326(16) 0.749(16) -0.073(10) 0.142(19) Uiso 1 1 d D . . . .
H7A H 0.2291 0.6610 -0.1329 0.171 Uiso 1 1 calc R . . . .
H7B H 0.2372 0.8286 -0.1416 0.171 Uiso 1 1 calc R . . . .
C6 C 0.671(2) 0.848(16) 0.012(14) 0.16(2) Uiso 1 1 d D . . . .
H6A H 0.6742 0.7505 -0.0281 0.239 Uiso 1 1 calc GR . . . .
H6B H 0.6620 0.8385 0.1050 0.239 Uiso 1 1 calc GR . . . .
H6C H 0.6868 0.8985 0.0286 0.239 Uiso 1 1 calc GR . . . .

loop_
_atom_site_aniso_label
_atom_site_aniso_U_11
_atom_site_aniso_U_22
_atom_site_aniso_U_33
_atom_site_aniso_U_23
_atom_site_aniso_U_13
_atom_site_aniso_U_12
Pb1 0.077(2) 0.0435(17) 0.045(2) 0.0020(10) 0.000(2) -0.0114(14)
Pb2 0.0586(9) 0.0427(7) 0.0431(9) -0.0001(7) -0.004(3) 0.0006(16)
Pb3 0.0544(16) 0.0387(14) 0.045(2) -0.0017(10) 0.0019(19) -0.0091(11)
I1 0.053(3) 0.097(5) 0.096(6) -0.003(4) 0.014(4) -0.011(3)
I2 0.061(4) 0.091(5) 0.113(7) 0.004(4) 0.016(6) -0.008(4)
I3 0.261(15) 0.062(3) 0.064(5) 0.029(3) 0.043(7) 0.025(7)
I4 0.249(12) 0.054(3) 0.082(5) -0.035(4) 0.020(8) 0.012(8)
I5 0.250(14) 0.063(4) 0.057(4) 0.020(3) 0.015(6) 0.019(7)
I6 0.136(6) 0.076(4) 0.056(4) -0.024(3) 0.019(4) 0.009(6)
I7 0.096(3) 0.061(2) 0.0513(18) 0.0175(15) 0.002(4) 0.003(5)
I8 0.097(3) 0.066(2) 0.063(2) 0.0298(17) -0.016(4) 0.008(5)
I9 0.051(4) 0.236(13) 0.222(14) 0.040(15) -0.006(11) -0.006(7)
I10 0.082(5) 0.057(3) 0.263(12) -0.005(6) 0.006(9) -0.012(4)

loop_
_atom_type_symbol
_atom_type_description
_atom_type_scat_dispersion_real
_atom_type_scat_dispersion_imag
_atom_type_scat_source
C C 0.0033 0.0016 'International Tables Vol C Tables 4.2.6.8 and 6.1.1.4'
H H 0.0000 0.0000 'International Tables Vol C Tables 4.2.6.8 and 6.1.1.4'
I I -0.4742 1.8119 'International Tables Vol C Tables 4.2.6.8 and 6.1.1.4'
N N 0.0061 0.0033 'International Tables Vol C Tables 4.2.6.8 and 6.1.1.4'
Pb Pb -3.3944 10.1111 'International Tables Vol C Tables 4.2.6.8 and 6.1.1.4'

loop_
_geom_angle_atom_site_label_1
_geom_angle_atom_site_label_2
_geom_angle_atom_site_label_3
_geom_angle
_geom_angle_site_symmetry_1
_geom_angle_site_symmetry_3
_geom_angle_publ_flag
I3 Pb1 I2 93.7(3) . . ?
I3 Pb1 I2 92.2(3) 2_575 . ?
I3 Pb1 I3 89.54(8) . 2_575 ?
I3 Pb1 I4 178.8(4) . 2_565 ?
I3 Pb1 I4 90.9(3) 2_575 2_565 ?
I4 Pb1 I2 85.2(3) 2_565 . ?
I4 Pb1 I2 86.5(3) . . ?
I4 Pb1 I3 178.6(4) . 2_575 ?
I4 Pb1 I3 90.0(3) . . ?
I4 Pb1 I4 89.52(8) . 2_565 ?
I10 Pb1 I2 169.4(2) . . ?
I10 Pb1 I3 94.6(4) . . ?
I10 Pb1 I3 94.5(4) . 2_575 ?
I10 Pb1 I4 86.8(4) . . ?
I10 Pb1 I4 86.5(4) . 2_565 ?
I1 Pb2 I7 88.3(3) . . ?
I1 Pb2 I7 91.3(3) . 2_564 ?
I1 Pb2 I8 89.6(4) . 2_575 ?
I1 Pb2 I8 92.7(3) . . ?
I2 Pb2 I1 175.6(4) . . ?
I2 Pb2 I7 87.6(3) . . ?
I2 Pb2 I7 90.3(3) . 2_564 ?
I2 Pb2 I8 88.6(3) . 2_575 ?
I2 Pb2 I8 91.3(3) . . ?
I7 Pb2 I7 88.26(6) . 2_564 ?
I8 Pb2 I7 92.1(2) . 2_564 ?
I8 Pb2 I7 176.6(2) 2_575 2_564 ?
I8 Pb2 I7 178.9(4) . . ?
I8 Pb2 I7 88.5(2) 2_575 . ?
I8 Pb2 I8 91.19(7) 2_575 . ?
I5 Pb3 I1 92.8(3) . . ?
I5 Pb3 I1 93.2(3) 2_575 . ?
I5 Pb3 I5 89.38(8) . 2_575 ?
I5 Pb3 I6 176.0(4) 2_575 . ?
I5 Pb3 I6 93.2(3) . . ?
I6 Pb3 I1 83.6(3) . . ?
I6 Pb3 I1 83.8(3) 2_565 . ?
I6 Pb3 I5 88.0(3) 2_565 2_575 ?
I6 Pb3 I5 175.6(4) 2_565 . ?
I6 Pb3 I6 89.27(9) 2_565 . ?
I9 Pb3 I1 173.3(3) . . ?
I9 Pb3 I5 92.1(4) . . ?
I9 Pb3 I5 91.4(5) . 2_575 ?
I9 Pb3 I6 91.6(5) . . ?
I9 Pb3 I6 91.4(4) . 2_565 ?
Pb2 I1 Pb3 177.9(5) . . ?
Pb2 I2 Pb1 176.9(4) . . ?
Pb1 I3 Pb1 174.3(5) . 2_574 ?
Pb1 I4 Pb1 172.0(6) . 2_564 ?
Pb3 I5 Pb3 173.4(5) . 2_574 ?
Pb3 I6 Pb3 167.2(4) 2_564 . ?
Pb2 I7 Pb2 158.1(2) . 2_565 ?
Pb2 I8 Pb2 154.5(3) 2_574 . ?
C4 C3 N3 112(4) . . ?
C3 C4 C5 111(4) . . ?
C10 C9 C8 110(4) . . ?
C4 C5 C6 108(4) . . ?
C7 C8 C9 108(4) . . ?
N4 C7 C8 113(4) . . ?

loop_
_geom_bond_atom_site_label_1
_geom_bond_atom_site_label_2
_geom_bond_distance
_geom_bond_site_symmetry_2
_geom_bond_publ_flag
Pb1 I2 3.407(8) . ?
Pb1 I3 3.161(9) . ?
Pb1 I3 3.189(9) 2_575 ?
Pb1 I4 3.234(9) 2_565 ?
Pb1 I4 3.116(9) . ?
Pb1 I10 3.049(10) . ?
Pb2 I1 3.193(8) . ?
Pb2 I2 3.179(8) . ?
Pb2 I7 3.261(6) . ?
Pb2 I7 3.276(7) 2_564 ?
Pb2 I8 3.209(8) 2_575 ?
Pb2 I8 3.209(6) . ?
Pb3 I1 3.388(8) . ?
Pb3 I5 3.164(9) . ?
Pb3 I5 3.195(9) 2_575 ?
Pb3 I6 3.149(8) 2_565 ?
Pb3 I6 3.218(8) . ?
Pb3 I9 3.049(9) . ?
I3 Pb1 3.189(9) 2_574 ?
I4 Pb1 3.234(9) 2_564 ?
I5 Pb3 3.195(9) 2_574 ?
I6 Pb3 3.149(8) 2_564 ?
I7 Pb2 3.276(7) 2_565 ?
I8 Pb2 3.209(8) 2_574 ?
C1 N1 1.52(3) . ?
N2 C2 1.50(3) . ?
N4 C7 1.49(3) . ?
N3 C3 1.49(3) . ?
C3 C4 1.49(2) . ?
C4 C5 1.504(19) . ?
C10 C9 1.50(3) . ?
C9 C8 1.51(2) . ?
C5 C6 1.50(3) . ?
C8 C7 1.50(2) . ?

loop_
_twin_individual_id
_twin_individual_mass_fraction_refined
1 0.502(8)
2 0.498(8)
